data_1521074
loop_
_publ_author_name
'Gross, K.J.'
'Chartouni, D.'
'Fauth, F.'

_publ_section_title
;
 A new hexagonal Laves phase deuteride Ce Mn1.5 Al0.5 Dx (0<x<4)
 investigated by in situ neutron diffraction
;
_journal_name_full 'Journal of Alloys Compd.'
_journal_page_first 203
_journal_page_last 218
_journal_volume 306
_journal_year 2000
_chemical_formula_sum 'Al0.5 Ce D3.63 Mn1.5'
_chemical_name_systematic 'Ce (Mn1.5 Al0.5) D3.63'
_space_group_IT_number 194
_symmetry_space_group_name_Hall '-P 6c 2c'
_symmetry_space_group_name_H-M 'P 63/m m c'
_cell_angle_alpha 90
_cell_angle_beta 90
_cell_angle_gamma 120
_cell_formula_units_Z 4
_cell_length_a 5.9376
_cell_length_b 5.9376
_cell_length_c 9.7278
_cell_volume 297.007
_citation_journal_id_ASTM JALCEU
_cod_data_source_file Gross_JALCEU_2000_1372.cif
_cod_data_source_block D3.63Al0.5Ce1Mn1.5
_cod_original_cell_volume 297.0073
_cod_original_formula_sum 'D3.63 Al0.5 Ce1 Mn1.5'
_cod_database_code 1521074

loop_
_symmetry_equiv_pos_as_xyz
x,y,z
x-y,x,z+1/2
-y,x-y,z
-x,-y,z+1/2
-x+y,-x,z
y,-x+y,z+1/2
-y,-x,-z+1/2
x-y,-y,-z
x,x-y,-z+1/2
y,x,-z
-x+y,y,-z+1/2
-x,-x+y,-z
-x,-y,-z
-x+y,-x,-z-1/2
y,-x+y,-z
x,y,-z-1/2
x-y,x,-z
-y,x-y,-z-1/2
y,x,z-1/2
-x+y,y,z
-x,-x+y,z-1/2
-y,-x,z
x-y,-y,z-1/2
x,x-y,z

loop_
_atom_site_label
_atom_site_type_symbol
_atom_site_fract_x
_atom_site_fract_y
_atom_site_fract_z
_atom_site_occupancy
_atom_site_U_iso_or_equiv
D3 D 0.491 0.982 0.25 0.223 0.0
Mn2 Mn 0.842 0.684 0.25 0.777 0.0
D1 D 0.0612 0.3089 0.5707 0.277 0.0
Al2 Al 0.842 0.684 0.25 0.223 0.0
Mn1 Mn 0 0 0 0.6689 0.0
D4 D 0.1866 0.3732 0.25 0.496 0.0
Al1 Al 0 0 0 0.3307 0.0
D2 D 0.4485 0.897 0.643 0.297 0.0
Ce1 Ce 0.3333 0.6667 0.0628 1 0.0
